data_4135455
loop_
_publ_author_name
'Bhowal, Rohit'
'Balaraman, Anina Anju'
'Ghosh, Manasi'
'Dutta, Soma'
'Dey, Krishna Kishor'
'Chopra, Deepak'

_publ_section_title
;
 Probing Atomistic Behavior To Unravel Dielectric Phenomena in Charge
 Transfer Cocrystals
;
_journal_name_full 'Journal of the American Chemical Society'
_journal_paper_doi 10.1021/jacs.0c11459
_journal_year 2020
_chemical_formula_moiety 'C16 H20 N2, C7 H3 N3 O4'
_chemical_formula_sum 'C23 H23 N5 O4'
_chemical_formula_weight 433.46
_space_group_crystal_system monoclinic
_space_group_IT_number 15
_space_group_name_Hall '-C 2yc'
_space_group_name_H-M_alt 'C 1 2/c 1'
_atom_sites_solution_hydrogens difmap
_audit_creation_date 2020-10-21
_audit_creation_method
;
Olex2 1.3
(compiled 2020.02.04 svn.rd84adfe8 for OlexSys, GUI svn.r6032)
;
_cell_angle_alpha 90
_cell_angle_beta 99.353(3)
_cell_angle_gamma 90
_cell_formula_units_Z 8
_cell_length_a 31.3701(17)
_cell_length_b 7.0028(4)
_cell_length_c 19.8595(11)
_cell_measurement_reflns_used 2485
_cell_measurement_temperature 298.15
_cell_measurement_theta_max 23.42
_cell_measurement_theta_min 2.27
_cell_volume 4304.7(4)
_computing_cell_refinement 'SAINT v8.37A (Bruker, 2015)'
_computing_data_reduction 'SAINT v8.37A (Bruker, 2015)'
_computing_molecular_graphics 'Olex2 1.3 (Dolomanov et al., 2009)'
_computing_publication_material 'Olex2 1.3 (Dolomanov et al., 2009)'
_computing_structure_refinement 'XL  (Sheldrick, 2008)'
_computing_structure_solution 'SHELXT 2014/5 (Sheldrick, 2014)'
_diffrn_ambient_temperature 298.15
_diffrn_measured_fraction_theta_full 0.979
_diffrn_measured_fraction_theta_max 0.978
_diffrn_measurement_device_type 'Bruker APEX-II CCD'
_diffrn_measurement_method '\f and \w scans'
_diffrn_radiation_type MoK\a
_diffrn_radiation_wavelength 0.71073
_diffrn_reflns_av_R_equivalents 0.0348
_diffrn_reflns_av_unetI/netI 0.0436
_diffrn_reflns_Laue_measured_fraction_full 0.979
_diffrn_reflns_Laue_measured_fraction_max 0.978
_diffrn_reflns_limit_h_max 38
_diffrn_reflns_limit_h_min -36
_diffrn_reflns_limit_k_max 8
_diffrn_reflns_limit_k_min -6
_diffrn_reflns_limit_l_max 24
_diffrn_reflns_limit_l_min -24
_diffrn_reflns_number 12839
_diffrn_reflns_point_group_measured_fraction_full 0.979
_diffrn_reflns_point_group_measured_fraction_max 0.978
_diffrn_reflns_theta_full 25.242
_diffrn_reflns_theta_max 26.372
_diffrn_reflns_theta_min 1.316
_diffrn_source_current 30.0
_diffrn_source_power 1.5
_diffrn_source_voltage 50.0
_diffrn_standards_number 0
_exptl_absorpt_coefficient_mu 0.094
_exptl_absorpt_correction_T_max 0.7460
_exptl_absorpt_correction_T_min 0.7217
_exptl_absorpt_correction_type multi-scan
_exptl_absorpt_process_details
;
SADABS-2014/5 (Bruker,2014/5) was used for absorption correction.
wR2(int) was 0.0988 before and 0.0498 after correction.
The Ratio of minimum to maximum transmission is 0.9674.
The \l/2 correction factor is 0.00150.
;
_exptl_crystal_colour 'clear dark red'
_exptl_crystal_colour_lustre clear
_exptl_crystal_colour_modifier dark
_exptl_crystal_colour_primary red
_exptl_crystal_density_diffrn 1.338
_exptl_crystal_description block
_exptl_crystal_F_000 1824
_exptl_crystal_size_max 0.38
_exptl_crystal_size_mid 0.11
_exptl_crystal_size_min 0.08
_refine_diff_density_max 0.321
_refine_diff_density_min -0.157
_refine_diff_density_rms 0.041
_refine_ls_extinction_coef 0.0009(3)
_refine_ls_extinction_expression Fc^*^=kFc[1+0.001xFc^2^\l^3^/sin(2\q)]^-1/4^
_refine_ls_extinction_method 'SHELXL-2018/3 (Sheldrick 2018)'
_refine_ls_goodness_of_fit_ref 1.042
_refine_ls_hydrogen_treatment refall
_refine_ls_matrix_type full
_refine_ls_number_parameters 382
_refine_ls_number_reflns 4314
_refine_ls_number_restraints 0
_refine_ls_restrained_S_all 1.042
_refine_ls_R_factor_all 0.1011
_refine_ls_R_factor_gt 0.0534
_refine_ls_shift/su_max 0.000
_refine_ls_shift/su_mean 0.000
_refine_ls_structure_factor_coef Fsqd
_refine_ls_weighting_details 'w=1/[\s^2^(Fo^2^)+(0.0834P)^2^] where P=(Fo^2^+2Fc^2^)/3'
_refine_ls_weighting_scheme calc
_refine_ls_wR_factor_gt 0.1404
_refine_ls_wR_factor_ref 0.1690
_reflns_Friedel_coverage 0.000
_reflns_number_gt 2398
_reflns_number_total 4314
_reflns_threshold_expression 'I > 2\s(I)'
_cod_data_source_file CC5_300K.cif
_cod_data_source_block cc5_300k
_cod_database_code 4135455
_shelx_shelxl_version_number 2018/3
_shelx_space_group_comment
;
The symmetry employed for this shelxl refinement is uniquely defined
by the following loop, which should always be used as a source of
symmetry information in preference to the above space-group names.
They are only intended as comments.
;
_shelx_estimated_absorpt_t_max 0.993
_shelx_estimated_absorpt_t_min 0.965
_olex2_refinement_description
;
;
_olex2_submission_special_instructions 'No special instructions were received'

loop_
_space_group_symop_operation_xyz
'x, y, z'
'-x, y, -z+1/2'
'x+1/2, y+1/2, z'
'-x+1/2, y+1/2, -z+1/2'
'-x, -y, -z'
'x, -y, z-1/2'
'-x+1/2, -y+1/2, -z'
'x+1/2, -y+1/2, z-1/2'

loop_
_atom_site_label
_atom_site_type_symbol
_atom_site_fract_x
_atom_site_fract_y
_atom_site_fract_z
_atom_site_U_iso_or_equiv
_atom_site_adp_type
_atom_site_occupancy
_atom_site_site_symmetry_order
_atom_site_calc_flag
_atom_site_refinement_flags_posn
_atom_site_refinement_flags_adp
_atom_site_refinement_flags_occupancy
_atom_site_disorder_assembly
_atom_site_disorder_group
O2 O 0.37806(7) 0.1455(3) 0.31900(8) 0.0809(6) Uani 1 1 d . . . . .
O4 O 0.44810(6) 0.3959(3) 0.61306(10) 0.0886(6) Uani 1 1 d . . . . .
N3 N 0.34636(8) 0.1963(3) 0.34257(10) 0.0623(5) Uani 1 1 d . . . . .
O1 O 0.30959(6) 0.1938(3) 0.31122(9) 0.0893(6) Uani 1 1 d . . . . .
N4 N 0.44385(6) 0.3508(3) 0.55344(11) 0.0629(5) Uani 1 1 d . . . . .
N2 N 0.35495(10) 0.5315(4) 0.22027(10) 0.0687(6) Uani 1 1 d . . . . .
C17 C 0.39977(6) 0.3356(3) 0.51503(10) 0.0450(5) Uani 1 1 d . . . . .
O3 O 0.47364(5) 0.3175(3) 0.52281(10) 0.0937(7) Uani 1 1 d . . . . .
C7 C 0.38099(6) 0.7570(3) 0.42012(10) 0.0447(5) Uani 1 1 d . . . . .
C1 C 0.38969(6) 0.8244(3) 0.49192(10) 0.0459(5) Uani 1 1 d . . . . .
C21 C 0.35294(6) 0.2646(3) 0.41354(9) 0.0461(5) Uani 1 1 d . . . . .
C8 C 0.41349(7) 0.6864(3) 0.38670(11) 0.0469(5) Uani 1 1 d . . . . .
C12 C 0.33933(7) 0.7561(3) 0.38242(12) 0.0501(6) Uani 1 1 d . . . . .
C9 C 0.40589(6) 0.6133(3) 0.32157(10) 0.0479(5) Uani 1 1 d . . . . .
C22 C 0.39457(7) 0.2719(3) 0.44873(11) 0.0479(5) Uani 1 1 d . . . . .
C19 C 0.32489(7) 0.3832(3) 0.50874(11) 0.0512(6) Uani 1 1 d . . . . .
C20 C 0.31784(7) 0.3212(3) 0.44183(12) 0.0521(6) Uani 1 1 d . . . . .
C11 C 0.32996(6) 0.6852(3) 0.31676(11) 0.0518(6) Uani 1 1 d . . . . .
C18 C 0.36597(7) 0.3897(3) 0.54634(12) 0.0492(6) Uani 1 1 d . . . . .
C10 C 0.36342(7) 0.6087(3) 0.28626(10) 0.0501(6) Uani 1 1 d . . . . .
C2 C 0.35659(7) 0.8662(3) 0.52897(12) 0.0528(6) Uani 1 1 d . . . . .
C6 C 0.43166(7) 0.8441(3) 0.52753(12) 0.0538(6) Uani 1 1 d . . . . .
C3 C 0.36387(8) 0.9231(3) 0.59637(12) 0.0586(6) Uani 1 1 d . . . . .
N1 N 0.41578(13) 0.9947(4) 0.69855(12) 0.0921(8) Uani 1 1 d . . . . .
C5 C 0.44090(7) 0.8982(3) 0.59532(11) 0.0589(6) Uani 1 1 d . . . . .
C4 C 0.40680(8) 0.9392(3) 0.63025(11) 0.0606(6) Uani 1 1 d . . . . .
C15 C 0.44224(9) 0.5332(5) 0.28905(15) 0.0685(8) Uani 1 1 d . . . . .
C23 C 0.28891(8) 0.4469(4) 0.53961(13) 0.0700(7) Uani 1 1 d . . . . .
C16 C 0.28429(9) 0.6866(6) 0.27933(19) 0.0747(8) Uani 1 1 d . . . . .
N5 N 0.26143(8) 0.4990(4) 0.56478(15) 0.1143(10) Uani 1 1 d . . . . .
C13 C 0.32659(12) 0.9712(6) 0.6326(2) 0.0810(9) Uani 1 1 d . . . . .
C14 C 0.48676(10) 0.9149(7) 0.63076(18) 0.0870(10) Uani 1 1 d . . . . .
H22 H 0.4188(6) 0.231(3) 0.4263(9) 0.051(6) Uiso 1 1 d . . . . .
H8 H 0.4424(7) 0.688(3) 0.4094(10) 0.060(6) Uiso 1 1 d . . . . .
H12 H 0.3148(6) 0.810(3) 0.4015(9) 0.049(5) Uiso 1 1 d . . . . .
H20 H 0.2905(8) 0.320(4) 0.4155(12) 0.086(8) Uiso 1 1 d . . . . .
H15A H 0.4704(9) 0.553(4) 0.3206(13) 0.090(8) Uiso 1 1 d . . . . .
H6 H 0.4554(7) 0.822(3) 0.5028(11) 0.062(6) Uiso 1 1 d . . . . .
H13A H 0.2978(11) 0.950(5) 0.6021(16) 0.126(13) Uiso 1 1 d . . . . .
H18 H 0.3717(7) 0.427(3) 0.5890(12) 0.068(7) Uiso 1 1 d . . . . .
H14A H 0.5081(10) 0.893(4) 0.5986(15) 0.106(10) Uiso 1 1 d . . . . .
H15B H 0.4445(8) 0.596(4) 0.2465(15) 0.091(9) Uiso 1 1 d . . . . .
H16A H 0.2670(8) 0.751(4) 0.3016(14) 0.089(11) Uiso 1 1 d . . . . .
H16B H 0.2826(9) 0.742(5) 0.2356(17) 0.114(11) Uiso 1 1 d . . . . .
H13B H 0.3248(9) 0.903(4) 0.6709(16) 0.100(10) Uiso 1 1 d . . . . .
H14B H 0.4925(12) 1.043(6) 0.6448(19) 0.148(16) Uiso 1 1 d . . . . .
H15C H 0.4384(10) 0.387(5) 0.2800(16) 0.137(14) Uiso 1 1 d . . . . .
H16C H 0.2747(9) 0.557(5) 0.2722(15) 0.106(11) Uiso 1 1 d . . . . .
H2A H 0.3276(10) 0.494(4) 0.2106(13) 0.087(9) Uiso 1 1 d . . . . .
H13C H 0.3266(10) 1.105(5) 0.6471(16) 0.122(12) Uiso 1 1 d . . . . .
H2B H 0.3753(10) 0.453(4) 0.2136(14) 0.095(11) Uiso 1 1 d . . . . .
H14C H 0.4916(10) 0.821(4) 0.6686(17) 0.119(12) Uiso 1 1 d . . . . .
H1A H 0.3925(10) 1.014(5) 0.7165(16) 0.106(12) Uiso 1 1 d . . . . .
H1B H 0.4462(18) 1.013(7) 0.716(2) 0.21(2) Uiso 1 1 d . . . . .
H2 H 0.3271(7) 0.855(3) 0.5048(10) 0.056(6) Uiso 1 1 d . . . . .

loop_
_atom_site_aniso_label
_atom_site_aniso_U_11
_atom_site_aniso_U_22
_atom_site_aniso_U_33
_atom_site_aniso_U_23
_atom_site_aniso_U_13
_atom_site_aniso_U_12
O2 0.1101(15) 0.0721(13) 0.0658(11) -0.0069(9) 0.0305(11) -0.0015(10)
O4 0.0805(13) 0.1082(17) 0.0676(12) -0.0040(11) -0.0164(9) -0.0106(10)
N3 0.0831(15) 0.0478(13) 0.0546(13) 0.0038(10) 0.0068(12) -0.0055(10)
O1 0.0990(15) 0.0890(15) 0.0682(11) -0.0005(10) -0.0210(11) -0.0165(11)
N4 0.0518(12) 0.0655(15) 0.0671(14) 0.0094(11) -0.0028(11) -0.0045(9)
N2 0.0693(16) 0.0804(18) 0.0531(13) 0.0028(11) 0.0001(11) -0.0066(14)
C17 0.0416(11) 0.0424(13) 0.0499(12) 0.0071(10) 0.0041(9) -0.0024(9)
O3 0.0478(10) 0.1340(19) 0.0997(14) 0.0039(12) 0.0129(10) -0.0005(10)
C7 0.0427(11) 0.0346(12) 0.0566(13) 0.0072(10) 0.0072(9) 0.0011(9)
C1 0.0471(12) 0.0350(13) 0.0564(13) 0.0047(10) 0.0110(10) 0.0016(9)
C21 0.0569(13) 0.0405(13) 0.0402(11) 0.0032(10) 0.0060(10) -0.0035(10)
C8 0.0420(12) 0.0451(14) 0.0532(13) 0.0038(10) 0.0064(10) -0.0003(9)
C12 0.0459(12) 0.0411(14) 0.0633(15) 0.0047(11) 0.0090(11) 0.0035(10)
C9 0.0468(12) 0.0479(14) 0.0493(12) 0.0104(10) 0.0090(10) 0.0009(9)
C22 0.0502(12) 0.0429(14) 0.0526(14) 0.0075(11) 0.0143(10) 0.0008(10)
C19 0.0495(12) 0.0465(14) 0.0598(14) 0.0054(11) 0.0153(11) -0.0001(10)
C20 0.0487(13) 0.0462(15) 0.0584(14) 0.0097(11) -0.0006(11) -0.0043(10)
C11 0.0456(12) 0.0467(14) 0.0605(14) 0.0122(11) 0.0013(10) -0.0027(9)
C18 0.0555(13) 0.0467(14) 0.0452(13) 0.0025(11) 0.0071(11) -0.0042(10)
C10 0.0567(13) 0.0473(14) 0.0449(12) 0.0095(10) 0.0037(10) -0.0047(10)
C2 0.0519(14) 0.0394(14) 0.0687(16) 0.0060(11) 0.0150(12) -0.0014(10)
C6 0.0520(13) 0.0510(15) 0.0591(14) 0.0003(11) 0.0112(11) 0.0060(10)
C3 0.0732(16) 0.0408(14) 0.0663(15) 0.0049(12) 0.0254(13) 0.0024(11)
N1 0.114(2) 0.107(2) 0.0572(15) -0.0071(13) 0.0197(16) 0.0090(18)
C5 0.0645(15) 0.0524(16) 0.0577(14) 0.0016(12) 0.0038(12) 0.0120(11)
C4 0.0827(17) 0.0478(15) 0.0523(14) 0.0044(11) 0.0134(13) 0.0077(12)
C15 0.0595(16) 0.092(3) 0.0557(16) -0.0004(16) 0.0136(13) 0.0068(14)
C23 0.0558(15) 0.0705(18) 0.0877(18) -0.0024(15) 0.0232(13) -0.0005(12)
C16 0.0499(15) 0.085(3) 0.083(2) 0.0096(19) -0.0090(15) -0.0035(15)
N5 0.0891(18) 0.107(2) 0.163(3) -0.0156(19) 0.0687(18) 0.0014(15)
C13 0.093(2) 0.079(2) 0.081(2) 0.0049(19) 0.0455(19) 0.0090(18)
C14 0.073(2) 0.112(3) 0.069(2) -0.008(2) -0.0107(16) 0.0232(19)

loop_
_atom_type_symbol
_atom_type_description
_atom_type_scat_dispersion_real
_atom_type_scat_dispersion_imag
_atom_type_scat_source
C C 0.0033 0.0016 'International Tables Vol C Tables 4.2.6.8 and 6.1.1.4'
H H 0.0000 0.0000 'International Tables Vol C Tables 4.2.6.8 and 6.1.1.4'
N N 0.0061 0.0033 'International Tables Vol C Tables 4.2.6.8 and 6.1.1.4'
O O 0.0106 0.0060 'International Tables Vol C Tables 4.2.6.8 and 6.1.1.4'

loop_
_geom_angle_atom_site_label_1
_geom_angle_atom_site_label_2
_geom_angle_atom_site_label_3
_geom_angle
_geom_angle_site_symmetry_1
_geom_angle_site_symmetry_3
_geom_angle_publ_flag
O2 N3 C21 117.8(2) . . ?
O1 N3 O2 124.3(2) . . ?
O1 N3 C21 117.9(2) . . ?
O4 N4 C17 118.1(2) . . ?
O4 N4 O3 124.5(2) . . ?
O3 N4 C17 117.4(2) . . ?
C10 N2 H2A 110.2(17) . . ?
C10 N2 H2B 111(2) . . ?
H2A N2 H2B 119(3) . . ?
C22 C17 N4 118.40(19) . . ?
C18 C17 N4 118.53(19) . . ?
C18 C17 C22 123.1(2) . . ?
C8 C7 C1 122.36(18) . . ?
C8 C7 C12 115.9(2) . . ?
C12 C7 C1 121.76(18) . . ?
C2 C1 C7 122.39(19) . . ?
C6 C1 C7 121.93(18) . . ?
C6 C1 C2 115.6(2) . . ?
C22 C21 N3 118.15(19) . . ?
C20 C21 N3 119.26(19) . . ?
C20 C21 C22 122.58(19) . . ?
C7 C8 H8 119.3(12) . . ?
C9 C8 C7 123.4(2) . . ?
C9 C8 H8 117.3(12) . . ?
C7 C12 H12 120.9(11) . . ?
C11 C12 C7 123.0(2) . . ?
C11 C12 H12 116.1(11) . . ?
C8 C9 C10 118.99(19) . . ?
C8 C9 C15 120.9(2) . . ?
C10 C9 C15 120.1(2) . . ?
C17 C22 C21 116.93(19) . . ?
C17 C22 H22 123.2(11) . . ?
C21 C22 H22 119.9(11) . . ?
C20 C19 C18 121.3(2) . . ?
C20 C19 C23 119.5(2) . . ?
C18 C19 C23 119.1(2) . . ?
C21 C20 C19 118.1(2) . . ?
C21 C20 H20 119.7(15) . . ?
C19 C20 H20 122.2(15) . . ?
C12 C11 C10 119.08(19) . . ?
C12 C11 C16 120.3(2) . . ?
C10 C11 C16 120.6(2) . . ?
C17 C18 C19 118.0(2) . . ?
C17 C18 H18 118.0(14) . . ?
C19 C18 H18 124.0(14) . . ?
C9 C10 N2 119.8(2) . . ?
C11 C10 N2 120.7(2) . . ?
C11 C10 C9 119.54(19) . . ?
C1 C2 H2 116.8(11) . . ?
C3 C2 C1 123.4(2) . . ?
C3 C2 H2 119.8(11) . . ?
C1 C6 H6 117.8(12) . . ?
C5 C6 C1 123.5(2) . . ?
C5 C6 H6 118.7(13) . . ?
C2 C3 C4 118.8(2) . . ?
C2 C3 C13 120.6(3) . . ?
C4 C3 C13 120.7(2) . . ?
C4 N1 H1A 113(2) . . ?
C4 N1 H1B 115(3) . . ?
H1A N1 H1B 132(4) . . ?
C6 C5 C4 118.9(2) . . ?
C6 C5 C14 120.8(2) . . ?
C4 C5 C14 120.3(2) . . ?
N1 C4 C3 120.9(3) . . ?
N1 C4 C5 119.4(3) . . ?
C5 C4 C3 119.8(2) . . ?
C9 C15 H15A 109.2(14) . . ?
C9 C15 H15B 111.9(16) . . ?
C9 C15 H15C 111.4(18) . . ?
H15A C15 H15B 107(2) . . ?
H15A C15 H15C 108(2) . . ?
H15B C15 H15C 109(2) . . ?
N5 C23 C19 178.4(3) . . ?
C11 C16 H16A 111.9(18) . . ?
C11 C16 H16B 111.4(18) . . ?
C11 C16 H16C 108.6(18) . . ?
H16A C16 H16B 108(3) . . ?
H16A C16 H16C 111(3) . . ?
H16B C16 H16C 106(3) . . ?
C3 C13 H13A 111.5(18) . . ?
C3 C13 H13B 116.2(18) . . ?
C3 C13 H13C 113.0(19) . . ?
H13A C13 H13B 105(3) . . ?
H13A C13 H13C 106(3) . . ?
H13B C13 H13C 105(3) . . ?
C5 C14 H14A 112.0(16) . . ?
C5 C14 H14B 110(2) . . ?
C5 C14 H14C 108.8(19) . . ?
H14A C14 H14B 103(3) . . ?
H14A C14 H14C 110(2) . . ?
H14B C14 H14C 114(3) . . ?

loop_
_geom_bond_atom_site_label_1
_geom_bond_atom_site_label_2
_geom_bond_distance
_geom_bond_site_symmetry_2
_geom_bond_publ_flag
O2 N3 1.219(2) . ?
O4 N4 1.212(2) . ?
N3 O1 1.219(2) . ?
N3 C21 1.471(3) . ?
N4 C17 1.470(3) . ?
N4 O3 1.218(2) . ?
N2 C10 1.403(3) . ?
N2 H2A 0.89(3) . ?
N2 H2B 0.87(3) . ?
C17 C22 1.375(3) . ?
C17 C18 1.367(3) . ?
C7 C1 1.485(3) . ?
C7 C8 1.394(3) . ?
C7 C12 1.396(3) . ?
C1 C2 1.398(3) . ?
C1 C6 1.396(3) . ?
C21 C22 1.378(3) . ?
C21 C20 1.373(3) . ?
C8 C9 1.375(3) . ?
C8 H8 0.95(2) . ?
C12 C11 1.381(3) . ?
C12 H12 0.986(18) . ?
C9 C10 1.401(3) . ?
C9 C15 1.507(3) . ?
C22 H22 0.985(19) . ?
C19 C20 1.381(3) . ?
C19 C18 1.381(3) . ?
C19 C23 1.440(3) . ?
C20 H20 0.93(3) . ?
C11 C10 1.401(3) . ?
C11 C16 1.503(3) . ?
C18 H18 0.88(2) . ?
C2 C3 1.380(3) . ?
C2 H2 0.97(2) . ?
C6 C5 1.383(3) . ?
C6 H6 0.97(2) . ?
C3 C4 1.409(3) . ?
C3 C13 1.507(3) . ?
N1 C4 1.395(3) . ?
N1 H1A 0.87(3) . ?
N1 H1B 0.97(5) . ?
C5 C4 1.396(3) . ?
C5 C14 1.500(4) . ?
C15 H15A 1.01(3) . ?
C15 H15B 0.97(3) . ?
C15 H15C 1.04(4) . ?
C23 N5 1.125(3) . ?
C16 H16A 0.88(3) . ?
C16 H16B 0.94(3) . ?
C16 H16C 0.96(3) . ?
C13 H13A 1.01(3) . ?
C13 H13B 0.91(3) . ?
C13 H13C 0.98(3) . ?
C14 H14A 1.01(3) . ?
C14 H14B 0.94(4) . ?
C14 H14C 0.99(3) . ?

loop_
_geom_torsion_atom_site_label_1
_geom_torsion_atom_site_label_2
_geom_torsion_atom_site_label_3
_geom_torsion_atom_site_label_4
_geom_torsion
_geom_torsion_site_symmetry_1
_geom_torsion_site_symmetry_2
_geom_torsion_site_symmetry_3
_geom_torsion_site_symmetry_4
_geom_torsion_publ_flag
O2 N3 C21 C22 1.6(3) . . . . ?
O2 N3 C21 C20 -179.38(19) . . . . ?
O4 N4 C17 C22 -175.6(2) . . . . ?
O4 N4 C17 C18 5.9(3) . . . . ?
N3 C21 C22 C17 -179.79(18) . . . . ?
N3 C21 C20 C19 179.47(19) . . . . ?
O1 N3 C21 C22 -178.54(19) . . . . ?
O1 N3 C21 C20 0.5(3) . . . . ?
N4 C17 C22 C21 -178.18(18) . . . . ?
N4 C17 C18 C19 177.08(18) . . . . ?
O3 N4 C17 C22 4.6(3) . . . . ?
O3 N4 C17 C18 -173.9(2) . . . . ?
C7 C1 C2 C3 177.9(2) . . . . ?
C7 C1 C6 C5 -177.0(2) . . . . ?
C7 C8 C9 C10 0.1(3) . . . . ?
C7 C8 C9 C15 -178.0(2) . . . . ?
C7 C12 C11 C10 0.6(3) . . . . ?
C7 C12 C11 C16 179.3(2) . . . . ?
C1 C7 C8 C9 176.24(19) . . . . ?
C1 C7 C12 C11 -176.6(2) . . . . ?
C1 C2 C3 C4 -0.5(3) . . . . ?
C1 C2 C3 C13 178.3(2) . . . . ?
C1 C6 C5 C4 -1.3(3) . . . . ?
C1 C6 C5 C14 179.5(3) . . . . ?
C8 C7 C1 C2 -169.48(19) . . . . ?
C8 C7 C1 C6 8.3(3) . . . . ?
C8 C7 C12 C11 1.9(3) . . . . ?
C8 C9 C10 N2 -178.9(2) . . . . ?
C8 C9 C10 C11 2.5(3) . . . . ?
C12 C7 C1 C2 8.9(3) . . . . ?
C12 C7 C1 C6 -173.3(2) . . . . ?
C12 C7 C8 C9 -2.2(3) . . . . ?
C12 C11 C10 N2 178.6(2) . . . . ?
C12 C11 C10 C9 -2.8(3) . . . . ?
C22 C17 C18 C19 -1.4(3) . . . . ?
C22 C21 C20 C19 -1.6(3) . . . . ?
C20 C21 C22 C17 1.2(3) . . . . ?
C20 C19 C18 C17 1.0(3) . . . . ?
C18 C17 C22 C21 0.3(3) . . . . ?
C18 C19 C20 C21 0.4(3) . . . . ?
C2 C1 C6 C5 0.9(3) . . . . ?
C2 C3 C4 N1 -179.4(2) . . . . ?
C2 C3 C4 C5 0.2(3) . . . . ?
C6 C1 C2 C3 -0.1(3) . . . . ?
C6 C5 C4 C3 0.6(3) . . . . ?
C6 C5 C4 N1 -179.7(2) . . . . ?
C15 C9 C10 N2 -0.8(3) . . . . ?
C15 C9 C10 C11 -179.4(2) . . . . ?
C23 C19 C20 C21 178.8(2) . . . . ?
C23 C19 C18 C17 -177.4(2) . . . . ?
C16 C11 C10 N2 -0.2(3) . . . . ?
C16 C11 C10 C9 178.4(2) . . . . ?
C13 C3 C4 N1 1.8(4) . . . . ?
C13 C3 C4 C5 -178.6(2) . . . . ?
C14 C5 C4 C3 179.9(3) . . . . ?
C14 C5 C4 N1 -0.4(4) . . . . ?
